data_4508141
loop_
_publ_author_name
'Lemmerer, Andreas'
'Adsmond, Daniel A.'
'Esterhuysen, Catharine'
'Bernstein, Joel'

_publ_section_title
;
 Polymorphic Co-crystals from Polymorphic Co-crystal Formers: Competition
 between Carboxylic Acid...Pyridine and Phenol...Pyridine Hydrogen Bonds
;
_journal_issue 9
_journal_name_full 'Crystal Growth &amp; Design'
_journal_page_first 3935
_journal_paper_doi 10.1021/cg4006357
_journal_volume 13
_journal_year 2013
_chemical_formula_moiety '2(C6 H6 N2 O), C3 H4 O4'
_chemical_formula_sum 'C15 H16 N4 O6'
_chemical_formula_weight 348.32
_chemical_name_systematic
;
  (malonic acid).bis(nicotinamide) Form II
;
_space_group_IT_number 14
_symmetry_cell_setting monoclinic
_symmetry_space_group_name_Hall '-P 2ybc'
_symmetry_space_group_name_H-M 'P 1 21/c 1'
_atom_sites_solution_hydrogens geom
_atom_sites_solution_primary direct
_atom_sites_solution_secondary difmap
_audit_conform_dict_location ftp://ftp.iucr.org/pub/cif_core.dic
_audit_conform_dict_name cif_core.dic
_audit_conform_dict_version 2.3
_audit_creation_date 2009-03-05T11:21:16-00:00
_audit_creation_method 'WinGX routine CIF_UPDATE'
_cell_angle_alpha 90
_cell_angle_beta 94.484(5)
_cell_angle_gamma 90
_cell_formula_units_Z 4
_cell_length_a 11.804(3)
_cell_length_b 5.3360(13)
_cell_length_c 25.121(6)
_cell_measurement_reflns_used 1854
_cell_measurement_temperature 293(2)
_cell_measurement_theta_max 24.27
_cell_measurement_theta_min 3.56
_cell_volume 1577.4(7)
_computing_cell_refinement 'Bruker SAINT+, Bruker (1999)'
_computing_data_collection 'Bruker SMART, Bruker (1998)'
_computing_data_reduction 'Bruker SAINT+'
_computing_molecular_graphics
;
Ortep-3 for Windows (Farrugia, 1997) and DIAMOND (Brandenburg, 1999)
;
_computing_publication_material
;
WinGX publication routines (Farrugia, 1999) and PLATON (Spek, 2009)
;
_computing_structure_refinement 'SHELXL-97 (Sheldrick, 2008)'
_computing_structure_solution 'SHELXS-97 (Sheldrick, 2008)'
_diffrn_ambient_temperature 293(2)
_diffrn_measured_fraction_theta_full 0.998
_diffrn_measured_fraction_theta_max 0.998
_diffrn_measurement_device_type 'Bruker SMART 1K CCD area detector'
_diffrn_measurement_method '\w scans'
_diffrn_radiation_monochromator graphite
_diffrn_radiation_type MoK\a
_diffrn_radiation_wavelength 0.71073
_diffrn_reflns_av_R_equivalents 0.0322
_diffrn_reflns_av_unetI/netI 0.0368
_diffrn_reflns_limit_h_max 12
_diffrn_reflns_limit_h_min -14
_diffrn_reflns_limit_k_max 6
_diffrn_reflns_limit_k_min -6
_diffrn_reflns_limit_l_max 30
_diffrn_reflns_limit_l_min -28
_diffrn_reflns_number 8720
_diffrn_reflns_theta_full 25.5
_diffrn_reflns_theta_max 25.5
_diffrn_reflns_theta_min 1.63
_diffrn_standards_number 0
_exptl_absorpt_coefficient_mu 0.116
_exptl_absorpt_correction_T_max 0.9908
_exptl_absorpt_correction_T_min 0.91
_exptl_absorpt_correction_type multi-scan
_exptl_absorpt_process_details 'SADABS (Sheldrick, 1996)'
_exptl_crystal_colour colourless
_exptl_crystal_density_diffrn 1.467
_exptl_crystal_density_method 'not measured'
_exptl_crystal_description plate
_exptl_crystal_F_000 728
_exptl_crystal_size_max 0.55
_exptl_crystal_size_mid 0.26
_exptl_crystal_size_min 0.08
_refine_diff_density_max 0.186
_refine_diff_density_min -0.186
_refine_diff_density_rms 0.04
_refine_ls_extinction_method none
_refine_ls_goodness_of_fit_ref 0.997
_refine_ls_hydrogen_treatment constr
_refine_ls_matrix_type full
_refine_ls_number_parameters 228
_refine_ls_number_reflns 2942
_refine_ls_number_restraints 0
_refine_ls_restrained_S_all 0.997
_refine_ls_R_factor_all 0.0776
_refine_ls_R_factor_gt 0.0384
_refine_ls_shift/su_max 0.001
_refine_ls_shift/su_mean 0
_refine_ls_structure_factor_coef Fsqd
_refine_ls_weighting_details 'calc w=1/[\s^2^(Fo^2^)+(0.0506P)^2^+0.4143P] where P=(Fo^2^+2Fc^2^)/3'
_refine_ls_weighting_scheme calc
_refine_ls_wR_factor_gt 0.091
_refine_ls_wR_factor_ref 0.1103
_reflns_number_gt 1908
_reflns_number_total 2942
_reflns_threshold_expression >2sigma(I)
_cod_data_source_file cg4006357_si_002.cif
_cod_data_source_block 5(II)
_cod_depositor_comments
;
The following automatic conversions were performed:

'_symmetry_cell_setting' value 'Monoclinic' changed to 'monoclinic'
according to /home/saulius/struct/CIF-dictionaries/cif_core.dic
dictionary named 'cif_core.dic' version 2.4.2 from 2011-04-26.

Automatic conversion script
Id: cif_fix_values 1891 2012-01-12 08:04:46Z andrius 
;
_cod_original_cell_volume 1577.5(7)
_cod_original_sg_symbol_H-M P2(1)/c
_cod_database_code 4508141

loop_
_symmetry_equiv_pos_as_xyz
'x, y, z'
'-x, y+1/2, -z+1/2'
'-x, -y, -z'
'x, -y-1/2, z-1/2'

loop_
_atom_site_label
_atom_site_type_symbol
_atom_site_fract_x
_atom_site_fract_y
_atom_site_fract_z
_atom_site_U_iso_or_equiv
_atom_site_adp_type
_atom_site_occupancy
_atom_site_symmetry_multiplicity
_atom_site_calc_flag
_atom_site_refinement_flags
C1 C 0.69400(17) 0.5196(4) 0.71960(8) 0.0372(5) Uani 1 1 d .
O1 O 0.63146(13) 0.3433(3) 0.73674(6) 0.0526(4) Uani 1 1 d .
H1 H 0.5751 0.3243 0.7159 0.079 Uiso 1 1 calc R
O2 O 0.67193(14) 0.6367(3) 0.67877(6) 0.0602(5) Uani 1 1 d .
C2 C 0.79998(17) 0.5766(4) 0.75490(8) 0.0403(5) Uani 1 1 d .
H2A H 0.8575 0.6407 0.7329 0.048 Uiso 1 1 calc R
H2B H 0.783 0.7075 0.7799 0.048 Uiso 1 1 calc R
C3 C 0.84765(17) 0.3548(4) 0.78580(8) 0.0390(5) Uani 1 1 d .
O3 O 0.91012(13) 0.1957(3) 0.76138(5) 0.0485(4) Uani 1 1 d .
H3 H 0.913 0.2388 0.7302 0.073 Uiso 1 1 calc R
O4 O 0.83053(13) 0.3209(4) 0.83235(5) 0.0607(5) Uani 1 1 d .
C4 C 0.43181(16) 0.0003(4) 0.58787(7) 0.0357(5) Uani 1 1 d .
C5 C 0.49368(17) 0.0625(4) 0.63496(8) 0.0402(5) Uani 1 1 d .
H5 H 0.5574 -0.033 0.6455 0.048 Uiso 1 1 calc R
C6 C 0.37460(19) 0.3885(4) 0.65188(8) 0.0459(6) Uani 1 1 d .
H6 H 0.3557 0.5214 0.6734 0.055 Uiso 1 1 calc R
C7 C 0.30699(18) 0.3370(5) 0.60612(9) 0.0491(6) Uani 1 1 d .
H7 H 0.2422 0.4319 0.5971 0.059 Uiso 1 1 calc R
C8 C 0.33642(17) 0.1435(4) 0.57385(8) 0.0435(5) Uani 1 1 d .
H8 H 0.2921 0.1087 0.5425 0.052 Uiso 1 1 calc R
C9 C 0.46445(17) -0.2060(4) 0.55168(8) 0.0370(5) Uani 1 1 d .
N1 N 0.55170(14) -0.3530(3) 0.56729(7) 0.0438(5) Uani 1 1 d .
H1S H 0.5718 -0.4712 0.5468 0.053 Uiso 1 1 calc R
H1A H 0.588 -0.33 0.5979 0.053 Uiso 1 1 calc R
N2 N 0.46680(15) 0.2518(3) 0.66601(6) 0.0412(4) Uani 1 1 d .
O5 O 0.41052(12) -0.2338(3) 0.50806(5) 0.0499(4) Uani 1 1 d .
C10 C 0.90769(16) 0.4881(4) 0.57665(7) 0.0321(5) Uani 1 1 d .
C11 C 0.94394(17) 0.4446(4) 0.62954(7) 0.0380(5) Uani 1 1 d .
H11 H 1.0002 0.5473 0.6457 0.046 Uiso 1 1 calc R
C12 C 0.82118(18) 0.1141(4) 0.63495(8) 0.0419(5) Uani 1 1 d .
H12 H 0.7917 -0.0142 0.6548 0.05 Uiso 1 1 calc R
C13 C 0.78006(18) 0.1445(4) 0.58260(8) 0.0422(5) Uani 1 1 d .
H13 H 0.7241 0.0385 0.5672 0.051 Uiso 1 1 calc R
C14 C 0.82352(17) 0.3349(4) 0.55348(7) 0.0376(5) Uani 1 1 d .
H14 H 0.7962 0.3604 0.5182 0.045 Uiso 1 1 calc R
C15 C 0.95080(16) 0.6978(4) 0.54421(7) 0.0339(5) Uani 1 1 d .
N3 N 1.03783(14) 0.8334(3) 0.56426(6) 0.0406(4) Uani 1 1 d .
H3S H 1.0628 0.9554 0.5461 0.049 Uiso 1 1 calc R
H3A H 1.0694 0.7995 0.5954 0.049 Uiso 1 1 calc R
N4 N 0.90156(15) 0.2612(3) 0.65840(6) 0.0407(4) Uani 1 1 d .
O6 O 0.90310(12) 0.7408(3) 0.49948(5) 0.0427(4) Uani 1 1 d .

loop_
_atom_site_aniso_label
_atom_site_aniso_U_11
_atom_site_aniso_U_22
_atom_site_aniso_U_33
_atom_site_aniso_U_23
_atom_site_aniso_U_13
_atom_site_aniso_U_12
C1 0.0384(12) 0.0362(12) 0.0362(11) 0.0011(10) -0.0024(9) 0.0063(10)
C2 0.0422(12) 0.0395(13) 0.0380(11) -0.0011(10) -0.0046(9) -0.0009(10)
C3 0.0348(12) 0.0509(14) 0.0298(10) 0.0036(10) -0.0069(8) -0.0038(11)
O1 0.0490(10) 0.0645(11) 0.0414(8) 0.0094(8) -0.0139(7) -0.0155(9)
O2 0.0623(11) 0.0591(11) 0.0552(10) 0.0233(9) -0.0204(8) -0.0042(9)
O3 0.0564(10) 0.0532(10) 0.0352(8) 0.0114(7) -0.0010(7) 0.0134(8)
O4 0.0569(10) 0.0951(14) 0.0293(8) 0.0111(8) -0.0025(7) 0.0074(10)
C4 0.0314(11) 0.0395(13) 0.0352(10) 0.0052(9) -0.0026(8) -0.0049(10)
C5 0.0373(12) 0.0438(14) 0.0381(11) 0.0052(10) -0.0055(9) 0.0013(10)
C6 0.0443(13) 0.0452(15) 0.0490(12) 0.0001(11) 0.0079(10) 0.0001(11)
C7 0.0360(13) 0.0529(15) 0.0579(14) 0.0040(12) 0.0000(10) 0.0058(11)
C8 0.0342(12) 0.0508(14) 0.0439(12) 0.0027(11) -0.0070(9) -0.0015(11)
C9 0.0353(11) 0.0378(13) 0.0369(11) 0.0044(9) -0.0035(9) -0.0055(10)
N1 0.0433(11) 0.0455(11) 0.0411(9) -0.0033(8) -0.0070(8) 0.0059(9)
N2 0.0420(11) 0.0424(11) 0.0386(9) 0.0000(8) -0.0008(8) -0.0037(9)
O5 0.0519(9) 0.0531(10) 0.0419(8) -0.0055(7) -0.0155(7) 0.0029(8)
C10 0.0320(11) 0.0356(12) 0.0289(10) -0.0026(8) 0.0024(8) 0.0010(9)
C11 0.0402(12) 0.0415(13) 0.0315(10) 0.0010(9) -0.0025(9) -0.0053(10)
C12 0.0450(13) 0.0395(13) 0.0421(12) 0.0055(10) 0.0092(10) -0.0024(11)
C13 0.0394(12) 0.0452(14) 0.0417(12) -0.0024(10) 0.0001(9) -0.0084(11)
C14 0.0359(11) 0.0456(13) 0.0306(10) 0.0003(9) -0.0018(8) -0.0026(10)
C15 0.0348(11) 0.0358(12) 0.0309(10) 0.0000(9) 0.0010(8) 0.0012(9)
N3 0.0425(10) 0.0462(11) 0.0317(9) 0.0070(8) -0.0052(7) -0.0114(9)
N4 0.0468(11) 0.0429(11) 0.0318(9) 0.0031(8) -0.0002(8) -0.0037(9)
O6 0.0474(9) 0.0474(10) 0.0317(8) 0.0075(6) -0.0083(6) -0.0068(7)

loop_
_atom_type_symbol
_atom_type_description
_atom_type_scat_dispersion_real
_atom_type_scat_dispersion_imag
_atom_type_scat_source
C C 0.0033 0.0016 'International Tables Vol C Tables 4.2.6.8 and 6.1.1.4'
H H 0 0 'International Tables Vol C Tables 4.2.6.8 and 6.1.1.4'
N N 0.0061 0.0033 'International Tables Vol C Tables 4.2.6.8 and 6.1.1.4'
O O 0.0106 0.006 'International Tables Vol C Tables 4.2.6.8 and 6.1.1.4'

loop_
_exptl_crystal_face_index_h
_exptl_crystal_face_index_k
_exptl_crystal_face_index_l
_exptl_crystal_face_perp_dist
0 0 1 0.04
0 0 -1 0.04
5 4 -1 0.35
-3 4 3 0.2
-1 -4 -1 0.2
1 0 -2 0.13
-1 0 1 0.13

loop_
_geom_angle_atom_site_label_1
_geom_angle_atom_site_label_2
_geom_angle_atom_site_label_3
_geom_angle
O4 C3 O3 119.8(2)
O4 C3 C2 122.1(2)
O3 C3 C2 118.14(17)
C3 C2 C3 113.95(18)
C3 C2 H2A 108.8
C1 C2 H2A 108.8
C1 C2 H2B 108.8
C1 C2 H2B 108.8
H2A C2 H2B 107.7
O2 C1 O1 124.59(19)
O2 C1 C2 120.5(2)
O1 C1 C2 114.89(17)
C1 O1 H1 109.5
C3 O3 H3 109.5
C5 C4 C8 116.8(2)
C5 C4 C9 123.55(19)
C8 C4 C9 119.64(18)
N2 C5 C4 123.4(2)
N2 C5 H5 118.3
C4 C5 H5 118.3
N2 C6 C7 121.4(2)
N2 C6 H6 119.3
C7 C6 H6 119.3
C8 C7 C6 119.1(2)
C8 C7 H7 120.4
C6 C7 H7 120.4
C7 C8 C4 120.21(19)
C7 C8 H8 119.9
C4 C8 H8 119.9
O5 C9 N1 121.7(2)
O5 C9 C4 119.25(19)
N1 C9 C4 119.02(17)
C9 N1 H1A 120
C9 N1 H1S 120
H1A N1 H1S 120
C5 N2 C6 119.08(18)
C14 C10 C11 117.65(18)
C14 C10 C15 118.54(16)
C11 C10 C15 123.76(18)
N4 C11 C10 122.86(19)
N4 C11 H11 118.6
C10 C11 H11 118.6
N4 C12 C13 122.6(2)
N4 C12 H12 118.7
C13 C12 H12 118.7
C14 C13 C12 118.5(2)
C14 C13 H13 120.7
C12 C13 H13 120.7
C13 C14 C10 120.00(18)
C13 C14 H14 120
C10 C14 H14 120
O6 C15 N3 121.89(19)
O6 C15 C10 118.87(18)
N3 C15 C10 119.24(17)
C15 N3 H3A 120
C15 N3 H3S 120
H3A N3 H3S 120
C12 N4 C11 118.32(17)

loop_
_geom_bond_atom_site_label_1
_geom_bond_atom_site_label_2
_geom_bond_distance
C3 O4 1.216(2)
C3 O3 1.308(3)
C3 C2 1.501(3)
C2 C1 1.507(3)
C2 H2A 0.97
C2 H2B 0.97
C1 O2 1.212(2)
C1 O1 1.291(2)
O1 H1 0.82
O3 H3 0.82
C4 C5 1.381(3)
C4 C8 1.383(3)
C4 C9 1.497(3)
C5 N2 1.330(3)
C5 H5 0.93
C6 N2 1.335(3)
C6 C7 1.375(3)
C6 H6 0.93
C7 C8 1.374(3)
C7 H7 0.93
C8 H8 0.93
C9 O5 1.232(2)
C9 N1 1.329(3)
N1 H1A 0.86
N1 H1S 0.86
C10 C14 1.380(3)
C10 C11 1.383(3)
C10 C15 1.496(3)
C11 N4 1.338(3)
C11 H11 0.93
C12 N4 1.333(3)
C12 C13 1.375(3)
C12 H12 0.93
C13 C14 1.374(3)
C13 H13 0.93
C14 H14 0.93
C15 O6 1.238(2)
C15 N3 1.324(2)
N3 H3A 0.86
N3 H3S 0.86

loop_
_geom_hbond_atom_site_label_D
_geom_hbond_atom_site_label_H
_geom_hbond_atom_site_label_A
_geom_hbond_distance_DH
_geom_hbond_distance_HA
_geom_hbond_distance_DA
_geom_hbond_angle_DHA
_geom_hbond_site_symmetry_A
O1 H1 N2 0.82 1.76 2.575(2) 171 .
O3 H3 N4 0.82 1.8 2.604(2) 166 .
N1 H1S O5 0.86 2.11 2.962(2) 170 3_646
N1 H1A O2 0.86 2.2 3.039(2) 167 1_545
N3 H3S O6 0.86 2.04 2.896(2) 171 3_776
N3 H3A O4 0.86 2.09 2.921(2) 163 2_756
C12 H12 O2 0.93 2.44 3.333(3) 160 1_545
C5 H5 O2 0.93 2.34 3.231(3) 162 1_545
C8 H8 O6 0.93 2.59 3.310(2) 135 3_666
C11 H11 O3 0.93 2.61 3.396(2) 143 2_756
C11 H11 O4 0.93 2.5 3.411(3) 166 2_756

loop_
_geom_torsion_atom_site_label_1
_geom_torsion_atom_site_label_2
_geom_torsion_atom_site_label_3
_geom_torsion_atom_site_label_4
_geom_torsion
O4 C3 C2 C1 -99.5(2)
O3 C3 C2 C1 81.0(2)
C3 C2 C1 O2 -150.5(2)
C3 C2 C1 O1 30.1(3)
C8 C4 C5 N2 -1.1(3)
C9 C4 C5 N2 177.40(19)
N2 C6 C7 C8 -1.2(3)
C6 C7 C8 C4 1.1(3)
C5 C4 C8 C7 0.0(3)
C9 C4 C8 C7 -178.5(2)
C5 C4 C9 O5 -173.2(2)
C8 C4 C9 O5 5.2(3)
C5 C4 C9 N1 6.1(3)
C8 C4 C9 N1 -175.49(19)
C4 C5 N2 C6 1.0(3)
C7 C6 N2 C5 0.2(3)
C14 C10 C11 N4 0.5(3)
C15 C10 C11 N4 177.67(19)
N4 C12 C13 C14 -0.2(3)
C12 C13 C14 C10 0.9(3)
C11 C10 C14 C13 -1.0(3)
C15 C10 C14 C13 -178.38(19)
C14 C10 C15 O6 6.2(3)
C11 C10 C15 O6 -170.93(19)
C14 C10 C15 N3 -174.45(19)
C11 C10 C15 N3 8.4(3)
C13 C12 N4 C11 -0.3(3)
C10 C11 N4 C12 0.2(3)
